data_7055183
loop_
_publ_author_name
'Banerjee, Kaustuv'
'Biradha, Kumar'

_publ_section_title
;
 Two-dimensional coordination polymers and metal--organic gels of
 symmetrical and unsymmetrical dipyridyl \b-diketones: luminescence, dye
 absorption and mechanical properties
;
_journal_issue 3
_journal_name_full 'New J. Chem.'
_journal_page_first 1997
_journal_paper_doi 10.1039/C5NJ02193F
_journal_volume 40
_journal_year 2016
_chemical_formula_sum 'C26 H18 Cd N4 O4'
_chemical_formula_weight 562.84
_chemical_name_systematic
; 
 ? 
;
_space_group_IT_number 14
_symmetry_cell_setting monoclinic
_symmetry_space_group_name_Hall '-P 2ybc'
_symmetry_space_group_name_H-M 'P 1 21/c 1'
_atom_sites_solution_hydrogens geom
_atom_sites_solution_primary direct
_atom_sites_solution_secondary difmap
_audit_creation_method SHELXL-97
_audit_update_record
;
2015-03-11 deposited with the CCDC.
2015-11-25 downloaded from the CCDC.
;
_cell_angle_alpha 90.00
_cell_angle_beta 113.866(17)
_cell_angle_gamma 90.00
_cell_formula_units_Z 2
_cell_length_a 10.811(6)
_cell_length_b 8.730(5)
_cell_length_c 12.942(7)
_cell_measurement_temperature 293(2)
_cell_volume 1117.0(11)
_computing_structure_refinement 'SHELXL-97 (Sheldrick, 1997)'
_computing_structure_solution 'SHELXS-97 (Sheldrick, 1990)'
_diffrn_ambient_temperature 293(2)
_diffrn_measured_fraction_theta_full 0.971
_diffrn_measured_fraction_theta_max 0.971
_diffrn_radiation_monochromator graphite
_diffrn_radiation_source 'fine-focus sealed tube'
_diffrn_radiation_type MoK\a
_diffrn_radiation_wavelength 0.71073
_diffrn_reflns_av_R_equivalents 0.2411
_diffrn_reflns_av_sigmaI/netI 0.1503
_diffrn_reflns_limit_h_max 12
_diffrn_reflns_limit_h_min -12
_diffrn_reflns_limit_k_max 10
_diffrn_reflns_limit_k_min -10
_diffrn_reflns_limit_l_max 15
_diffrn_reflns_limit_l_min -15
_diffrn_reflns_number 12341
_diffrn_reflns_theta_full 25.00
_diffrn_reflns_theta_max 25.00
_diffrn_reflns_theta_min 3.11
_exptl_absorpt_coefficient_mu 1.020
_exptl_absorpt_correction_T_max 0.876
_exptl_absorpt_correction_T_min 0.832
_exptl_absorpt_correction_type empirical
_exptl_absorpt_process_details sadabs
_exptl_crystal_colour 'Light Yellow'
_exptl_crystal_density_diffrn 1.673
_exptl_crystal_density_method 'not measured'
_exptl_crystal_description Blocks
_exptl_crystal_F_000 564
_exptl_crystal_size_max 0.18
_exptl_crystal_size_mid 0.15
_exptl_crystal_size_min 0.13
_refine_diff_density_max 1.256
_refine_diff_density_min -1.828
_refine_diff_density_rms 0.159
_refine_ls_extinction_method none
_refine_ls_goodness_of_fit_ref 0.889
_refine_ls_hydrogen_treatment mixed
_refine_ls_matrix_type full
_refine_ls_number_parameters 160
_refine_ls_number_reflns 1918
_refine_ls_number_restraints 0
_refine_ls_restrained_S_all 0.889
_refine_ls_R_factor_all 0.1399
_refine_ls_R_factor_gt 0.0771
_refine_ls_shift/su_max 0.000
_refine_ls_shift/su_mean 0.000
_refine_ls_structure_factor_coef Fsqd
_refine_ls_weighting_details 'calc w=1/[\s^2^(Fo^2^)+(0.1000P)^2^+0.0000P] where P=(Fo^2^+2Fc^2^)/3'
_refine_ls_weighting_scheme calc
_refine_ls_wR_factor_gt 0.1689
_refine_ls_wR_factor_ref 0.1925
_reflns_number_gt 1115
_reflns_number_total 1918
_reflns_threshold_expression >2sigma(I)
_cod_data_source_file c5nj02193f2.cif
_cod_data_source_block 2
_cod_depositor_comments
;
The following automatic conversions were performed:

'_symmetry_cell_setting' value 'Monoclinic' changed to 'monoclinic'
according to
/usr/data/users/saulius/crontab/automatic-downloads/rss-feeds/RSC/lib/dictionaries/cif_core.dic
dictionary named 'cif_core.dic' version 2.4.2 from 2011-04-26.

Automatic conversion script
Id: cif_fix_values 4268 2015-11-12 08:31:59Z antanas 

 Adding full bibliography for 7055182--7055186.cif.
;
_cod_original_sg_symbol_H-M P2(1)/c
_cod_database_code 7055183

loop_
_symmetry_equiv_pos_as_xyz
'x, y, z'
'-x, y+1/2, -z+1/2'
'-x, -y, -z'
'x, -y-1/2, z-1/2'

loop_
_atom_site_label
_atom_site_type_symbol
_atom_site_fract_x
_atom_site_fract_y
_atom_site_fract_z
_atom_site_U_iso_or_equiv
_atom_site_adp_type
_atom_site_occupancy
_atom_site_symmetry_multiplicity
_atom_site_calc_flag
_atom_site_refinement_flags
Cd1 Cd 0.0000 0.5000 0.0000 0.0376(4) Uani 1 2 d S
O1 O 0.0371(6) 0.9497(7) 0.3424(5) 0.0427(16) Uani 1 1 d .
O2 O 0.2153(6) 1.0893(8) 0.5656(5) 0.0458(16) Uani 1 1 d .
C1 C 0.1383(9) 0.9905(11) 0.3241(9) 0.042(2) Uani 1 1 d .
C2 C 0.2531(10) 1.0659(12) 0.3980(9) 0.046(2) Uani 1 1 d .
H2 H 0.3165 1.0904 0.3690 0.055 Uiso 1 1 calc R
C3 C 0.2871(9) 1.1104(11) 0.5110(9) 0.047(3) Uani 1 1 d .
N11 N 0.0761(7) 0.7488(9) 0.0687(6) 0.0426(19) Uani 1 1 d .
C11 C 0.1357(9) 0.9450(11) 0.2115(8) 0.042(2) Uani 1 1 d .
C12 C 0.0757(9) 0.8061(11) 0.1620(8) 0.043(2) Uani 1 1 d .
H12 H 0.0321 0.7501 0.1985 0.052 Uiso 1 1 calc R
C13 C 0.1348(9) 0.8397(12) 0.0141(8) 0.047(3) Uani 1 1 d .
H13 H 0.1356 0.8035 -0.0532 0.056 Uiso 1 1 calc R
C14 C 0.1906(11) 0.9762(11) 0.0512(9) 0.054(3) Uani 1 1 d .
H14 H 0.2297 1.0311 0.0105 0.065 Uiso 1 1 calc R
C15 C 0.1905(11) 1.0359(11) 0.1494(10) 0.052(3) Uani 1 1 d .
H15 H 0.2254 1.1329 0.1743 0.063 Uiso 1 1 calc R
N21 N 0.6013(10) 1.3560(13) 0.5746(11) 0.080(3) Uani 1 1 d .
C21 C 0.4169(9) 1.1990(11) 0.5724(8) 0.040(2) Uani 1 1 d .
C22 C 0.4902(11) 1.2697(15) 0.5219(10) 0.066(3) Uani 1 1 d .
H22 H 0.4610 1.2572 0.4442 0.079 Uiso 1 1 calc R
C23 C 0.6427(11) 1.3713(13) 0.6867(11) 0.060(3) Uani 1 1 d .
H23 H 0.7177 1.4324 0.7258 0.072 Uiso 1 1 calc R
C24 C 0.5802(11) 1.3019(13) 0.7447(11) 0.062(3) Uani 1 1 d .
H24 H 0.6149 1.3121 0.8229 0.075 Uiso 1 1 calc R
C25 C 0.4653(10) 1.2156(11) 0.6903(10) 0.050(3) Uani 1 1 d .
H25 H 0.4210 1.1694 0.7306 0.060 Uiso 1 1 calc R

loop_
_atom_site_aniso_label
_atom_site_aniso_U_11
_atom_site_aniso_U_22
_atom_site_aniso_U_33
_atom_site_aniso_U_23
_atom_site_aniso_U_13
_atom_site_aniso_U_12
Cd1 0.0379(6) 0.0418(6) 0.0346(6) -0.0035(6) 0.0162(4) -0.0013(5)
O1 0.045(4) 0.048(4) 0.036(4) -0.011(3) 0.017(3) -0.008(3)
O2 0.039(4) 0.054(4) 0.040(4) -0.002(4) 0.012(3) -0.005(3)
C1 0.043(5) 0.027(4) 0.057(6) -0.003(5) 0.022(5) 0.008(5)
C2 0.044(6) 0.050(6) 0.046(6) -0.005(5) 0.021(5) -0.010(5)
C3 0.042(6) 0.039(6) 0.056(7) -0.002(5) 0.014(5) -0.004(5)
N11 0.044(5) 0.050(5) 0.032(5) -0.011(4) 0.014(4) 0.000(4)
C11 0.044(6) 0.044(5) 0.039(6) -0.012(5) 0.020(5) -0.003(4)
C12 0.039(5) 0.047(6) 0.049(7) 0.002(5) 0.024(5) -0.001(4)
C13 0.043(6) 0.063(7) 0.038(6) -0.006(5) 0.019(5) -0.005(5)
C14 0.075(7) 0.051(7) 0.048(6) -0.006(6) 0.037(6) -0.024(6)
C15 0.057(6) 0.044(7) 0.058(7) -0.015(5) 0.025(6) -0.013(5)
N21 0.063(7) 0.086(8) 0.094(9) -0.002(7) 0.036(6) -0.016(6)
C21 0.036(5) 0.051(6) 0.036(6) -0.001(5) 0.017(5) 0.006(4)
C22 0.058(7) 0.075(8) 0.058(9) -0.015(7) 0.017(6) -0.014(6)
C23 0.049(7) 0.064(8) 0.066(8) -0.010(7) 0.021(6) -0.007(6)
C24 0.059(7) 0.070(8) 0.050(7) -0.002(6) 0.013(6) 0.002(6)
C25 0.054(6) 0.041(6) 0.050(7) -0.007(5) 0.015(5) -0.003(5)

loop_
_atom_type_symbol
_atom_type_description
_atom_type_scat_dispersion_real
_atom_type_scat_dispersion_imag
_atom_type_scat_source
C C 0.0033 0.0016 'International Tables Vol C Tables 4.2.6.8 and 6.1.1.4'
H H 0.0000 0.0000 'International Tables Vol C Tables 4.2.6.8 and 6.1.1.4'
N N 0.0061 0.0033 'International Tables Vol C Tables 4.2.6.8 and 6.1.1.4'
O O 0.0106 0.0060 'International Tables Vol C Tables 4.2.6.8 and 6.1.1.4'
Cd Cd -0.8075 1.2024 'International Tables Vol C Tables 4.2.6.8 and 6.1.1.4'

loop_
_geom_angle_atom_site_label_1
_geom_angle_atom_site_label_2
_geom_angle_atom_site_label_3
_geom_angle
_geom_angle_site_symmetry_1
_geom_angle_site_symmetry_3
O2 Cd1 O2 180.0 4_575 2_545
O2 Cd1 O1 82.9(2) 4_575 4_575
O2 Cd1 O1 97.1(2) 2_545 4_575
O2 Cd1 O1 97.1(2) 4_575 2_545
O2 Cd1 O1 82.9(2) 2_545 2_545
O1 Cd1 O1 180.0(3) 4_575 2_545
O2 Cd1 N11 88.5(3) 4_575 3_565
O2 Cd1 N11 91.5(3) 2_545 3_565
O1 Cd1 N11 90.1(2) 4_575 3_565
O1 Cd1 N11 89.9(2) 2_545 3_565
O2 Cd1 N11 91.5(3) 4_575 .
O2 Cd1 N11 88.5(3) 2_545 .
O1 Cd1 N11 89.9(2) 4_575 .
O1 Cd1 N11 90.1(2) 2_545 .
N11 Cd1 N11 180.0(4) 3_565 .
C1 O1 Cd1 126.5(6) . 2
C3 O2 Cd1 127.8(6) . 2
O1 C1 C2 127.3(9) . .
O1 C1 C11 115.5(8) . .
C2 C1 C11 117.1(8) . .
C1 C2 C3 129.1(9) . .
O2 C3 C2 125.5(9) . .
O2 C3 C21 115.6(9) . .
C2 C3 C21 118.8(9) . .
C12 N11 C13 115.3(8) . .
C12 N11 Cd1 124.6(7) . .
C13 N11 Cd1 120.0(6) . .
C12 C11 C15 116.6(9) . .
C12 C11 C1 119.8(9) . .
C15 C11 C1 123.7(9) . .
N11 C12 C11 125.3(9) . .
N11 C13 C14 124.5(9) . .
C13 C14 C15 120.1(10) . .
C14 C15 C11 118.0(9) . .
C23 N21 C22 116.3(11) . .
C22 C21 C25 116.2(9) . .
C22 C21 C3 125.1(9) . .
C25 C21 C3 118.7(9) . .
C21 C22 N21 125.7(11) . .
N21 C23 C24 122.5(11) . .
C23 C24 C25 121.0(12) . .
C24 C25 C21 118.2(10) . .

loop_
_geom_bond_atom_site_label_1
_geom_bond_atom_site_label_2
_geom_bond_distance
_geom_bond_site_symmetry_2
Cd1 O2 2.269(6) 4_575
Cd1 O2 2.269(6) 2_545
Cd1 O1 2.275(6) 4_575
Cd1 O1 2.275(6) 2_545
Cd1 N11 2.365(8) 3_565
Cd1 N11 2.365(8) .
O1 C1 1.262(11) .
O1 Cd1 2.275(6) 2
O2 C3 1.257(11) .
O2 Cd1 2.269(6) 2
C1 C2 1.388(14) .
C1 C11 1.499(14) .
C2 C3 1.411(14) .
C3 C21 1.516(13) .
N11 C12 1.309(12) .
N11 C13 1.376(12) .
C11 C12 1.401(13) .
C11 C15 1.418(15) .
C13 C14 1.335(14) .
C14 C15 1.373(15) .
N21 C23 1.341(15) .
N21 C22 1.346(14) .
C21 C22 1.362(14) .
C21 C25 1.406(14) .
C23 C24 1.341(15) .
C24 C25 1.378(15) .
